data_7005416
loop_
_publ_author_name
'Burrows, Andrew D.'
'Cassar, Kevin'
'Mahon, Mary F.'
'Warren, John E.'

_publ_section_title
;
 The stepwise formation of mixed-metal coordination networks using
 complexes of 3-cyanoacetylacetonate.
;
_journal_issue 24
_journal_name_full 'Dalton transactions (Cambridge, England : 2003)'
_journal_page_first 2499
_journal_page_last 2509
_journal_paper_doi 10.1039/b702074k
_journal_year 2007
_chemical_formula_sum 'C26 H31.8 Ag Fe2 N4 O11.4'
_chemical_formula_weight 802.32
_chemical_name_systematic
;
?
;
_space_group_IT_number 49
_symmetry_cell_setting orthorhombic
_symmetry_space_group_name_Hall '-P 2 2c'
_symmetry_space_group_name_H-M 'P c c m'
_atom_sites_solution_hydrogens geom
_atom_sites_solution_primary direct
_atom_sites_solution_secondary difmap
_audit_creation_method SHELXL-97
_cell_angle_alpha 90.00
_cell_angle_beta 90.00
_cell_angle_gamma 90.00
_cell_formula_units_Z 2
_cell_length_a 7.6634(5)
_cell_length_b 9.6825(7)
_cell_length_c 27.1105(19)
_cell_measurement_reflns_used 3195
_cell_measurement_temperature 173(2)
_cell_measurement_theta_max 31.51
_cell_measurement_theta_min 4.13
_cell_volume 2011.6(2)
_computing_cell_refinement 'local programs'
_computing_data_collection 'Bruker SMART'
_computing_data_reduction 'Bruker SAINT'
_computing_molecular_graphics 'ORTEX (P.McArdle, 1995)'
_computing_publication_material 'SHELXL-97/2 (Sheldrick,1997)'
_computing_structure_refinement 'Bruker SHELXTL'
_computing_structure_solution 'Bruker SHELXTL'
_diffrn_ambient_temperature 150(2)
_diffrn_measured_fraction_theta_full 0.960
_diffrn_measured_fraction_theta_max 0.960
_diffrn_measurement_device_type 'Bruker APEXII diffractometer'
_diffrn_measurement_method '\w rotation with narrow frames'
_diffrn_radiation_monochromator 'Silicon 111'
_diffrn_radiation_source 'Daresbury SRS station 16.2 SMX'
_diffrn_radiation_type Synchrotron
_diffrn_radiation_wavelength 0.8460
_diffrn_reflns_av_R_equivalents 0.0385
_diffrn_reflns_av_sigmaI/netI 0.0287
_diffrn_reflns_limit_h_max 9
_diffrn_reflns_limit_h_min -9
_diffrn_reflns_limit_k_max 12
_diffrn_reflns_limit_k_min -12
_diffrn_reflns_limit_l_max 33
_diffrn_reflns_limit_l_min -34
_diffrn_reflns_number 13713
_diffrn_reflns_theta_full 33.11
_diffrn_reflns_theta_max 33.11
_diffrn_reflns_theta_min 4.37
_diffrn_standards_number 0
_exptl_absorpt_coefficient_mu 1.244
_exptl_absorpt_correction_T_max 0.96
_exptl_absorpt_correction_T_min 0.93
_exptl_absorpt_correction_type multi-scan
_exptl_absorpt_process_details
;
?
;
_exptl_crystal_colour dark-orange
_exptl_crystal_density_diffrn 1.325
_exptl_crystal_density_method 'not measured'
_exptl_crystal_description Irregular
_exptl_crystal_F_000 812
_exptl_crystal_size_max 0.06
_exptl_crystal_size_mid 0.06
_exptl_crystal_size_min 0.04
_refine_diff_density_max 1.190
_refine_diff_density_min -0.518
_refine_diff_density_rms 0.146
_refine_ls_extinction_coef 0.004(2)
_refine_ls_extinction_expression Fc^*^=kFc[1+0.001xFc^2^\l^3^/sin(2\q)]^-1/4^
_refine_ls_extinction_method SHELXL
_refine_ls_goodness_of_fit_ref 1.036
_refine_ls_hydrogen_treatment constr
_refine_ls_matrix_type full
_refine_ls_number_parameters 118
_refine_ls_number_reflns 2234
_refine_ls_number_restraints 1
_refine_ls_restrained_S_all 1.036
_refine_ls_R_factor_all 0.0814
_refine_ls_R_factor_gt 0.0646
_refine_ls_shift/su_max 0.005
_refine_ls_shift/su_mean 0.000
_refine_ls_structure_factor_coef Fsqd
_refine_ls_weighting_details 'calc w=1/[\s^2^(Fo^2^)+(0.1541P)^2^+2.5464P] where P=(Fo^2^+2Fc^2^)/3'
_refine_ls_weighting_scheme calc
_refine_ls_wR_factor_gt 0.2246
_refine_ls_wR_factor_ref 0.2420
_reflns_number_gt 1594
_reflns_number_total 2234
_reflns_threshold_expression >2sigma(I)
_cod_data_source_file b702074k.txt
_cod_data_source_block compound_9_bath177
_cod_depositor_comments
;
The following automatic conversions were performed:
'_symmetry_cell_setting' value 'Orthorhombic' changed to 'orthorhombic'
according to '/home/saulius/struct/CIF-dictionaries/cif_core.dic'
dictionary named 'cif_core.dic' version 2.4.1 from 2010-06-29.

Automatic conversion script
Id: cif_fix_enum 1527 2010-12-29 10:47:43Z saulius 
;
_cod_original_sg_symbol_H-M Pccm
_cod_original_formula_sum 'C26 H31.80 Ag Fe2 N4 O11.40'
_cod_database_code 7005416

loop_
_symmetry_equiv_pos_as_xyz
'x, y, z'
'-x, -y, z'
'x, -y, -z+1/2'
'-x, y, -z+1/2'
'-x, -y, -z'
'x, y, -z'
'-x, y, z-1/2'
'x, -y, z-1/2'

loop_
_atom_site_label
_atom_site_type_symbol
_atom_site_fract_x
_atom_site_fract_y
_atom_site_fract_z
_atom_site_U_iso_or_equiv
_atom_site_adp_type
_atom_site_occupancy
_atom_site_symmetry_multiplicity
_atom_site_calc_flag
_atom_site_refinement_flags
_atom_site_disorder_assembly
_atom_site_disorder_group
Ag1 Ag -1.0000 -1.0000 0.2500 0.0488(4) Uani 1 4 d S . .
Fe1 Fe -0.5000 -0.5000 0.05635(3) 0.0438(4) Uani 1 2 d S . .
O1 O -0.7347(4) -0.5886(4) 0.06437(12) 0.0551(9) Uani 1 1 d . . .
N1 N -0.8345(8) -0.8713(7) 0.2016(3) 0.114(3) Uani 1 1 d . . .
C1 C -0.9830(6) -0.6906(8) 0.0981(4) 0.090(2) Uani 1 1 d . . .
H1A H -1.0380 -0.6298 0.1225 0.136 Uiso 1 1 calc R . .
H1B H -1.0060 -0.7871 0.1069 0.136 Uiso 1 1 calc R . .
H1C H -1.0311 -0.6713 0.0654 0.136 Uiso 1 1 calc R . .
C7A C -0.601(3) -0.2399(16) 0.0000 0.108(7) Uani 0.64 2 d SPD A 1
H7A1 H -0.6382 -0.2100 0.0329 0.162 Uiso 0.16 1 calc PR A 1
H7A2 H -0.6921 -0.2162 -0.0240 0.162 Uiso 0.16 1 calc PR A 1
H7A3 H -0.4924 -0.1934 -0.0089 0.162 Uiso 0.16 1 calc PR A 1
C7B C -0.730(4) -0.303(4) 0.0000 0.090(10) Uani 0.36 2 d SPD A 2
H7B1 H -0.7415 -0.2568 0.0319 0.135 Uiso 0.09 1 calc PR A 2
H7B2 H -0.8319 -0.3621 -0.0057 0.135 Uiso 0.09 1 calc PR A 2
H7B3 H -0.7219 -0.2339 -0.0263 0.135 Uiso 0.09 1 calc PR A 2
O2 O -0.4177(4) -0.6372(4) 0.10719(12) 0.0583(10) Uani 1 1 d . . .
C2 C -0.7920(5) -0.6659(6) 0.0977(2) 0.0562(13) Uani 1 1 d . . .
O3 O -0.5748(5) -0.3865(5) 0.0000 0.0502(12) Uani 1 2 d SD . .
C3 C -0.6844(7) -0.7246(6) 0.1348(2) 0.0643(15) Uani 1 1 d . . .
C4 C -0.5032(6) -0.7107(7) 0.1365(2) 0.0593(14) Uani 1 1 d . . .
C5 C -0.3931(9) -0.7899(9) 0.1734(3) 0.097(3) Uani 1 1 d . . .
H5A H -0.4647 -0.8146 0.2020 0.145 Uiso 1 1 calc R . .
H5B H -0.2952 -0.7321 0.1841 0.145 Uiso 1 1 calc R . .
H5C H -0.3481 -0.8741 0.1579 0.145 Uiso 1 1 calc R . .
C6 C -0.7671(9) -0.8076(8) 0.1709(3) 0.089(2) Uani 1 1 d . . .
OH2 O -0.5000 0.0000 0.0771(12) 0.069(8) Uiso 0.20 2 d SP B 2
OH1 O -0.184(3) -0.5000 0.2500 0.068(5) Uiso 0.30 2 d SP C 1
OS1 O -0.317(4) -0.121(3) 0.0000 0.077(8) Uiso 0.20 2 d SP . .

loop_
_atom_site_aniso_label
_atom_site_aniso_U_11
_atom_site_aniso_U_22
_atom_site_aniso_U_33
_atom_site_aniso_U_23
_atom_site_aniso_U_13
_atom_site_aniso_U_12
Ag1 0.0275(5) 0.0671(6) 0.0519(6) 0.000 0.000 0.000
Fe1 0.0223(6) 0.0747(8) 0.0344(6) 0.000 0.000 0.0040(4)
O1 0.0199(14) 0.090(2) 0.0557(19) -0.0046(19) -0.0041(13) 0.0027(15)
N1 0.075(4) 0.112(5) 0.154(6) 0.049(5) 0.056(4) 0.001(4)
C1 0.025(2) 0.090(5) 0.156(7) 0.001(5) 0.004(3) -0.005(3)
C7A 0.15(2) 0.090(13) 0.090(12) 0.000 0.000 0.052(14)
C7B 0.076(17) 0.14(3) 0.054(13) 0.000 0.000 0.056(19)
O2 0.0223(14) 0.105(3) 0.0478(18) 0.0201(18) -0.0031(13) -0.0006(16)
C2 0.0206(19) 0.072(3) 0.076(3) -0.004(3) 0.010(2) -0.002(2)
O3 0.033(2) 0.076(3) 0.041(2) 0.000 0.000 0.015(2)
C3 0.039(3) 0.084(4) 0.070(3) 0.009(3) 0.021(2) -0.001(3)
C4 0.041(3) 0.088(4) 0.049(3) 0.014(3) 0.008(2) 0.005(2)
C5 0.056(4) 0.145(6) 0.090(5) 0.062(5) 0.000(3) -0.003(4)
C6 0.051(3) 0.105(5) 0.112(5) 0.025(5) 0.034(4) 0.005(3)

loop_
_atom_type_symbol
_atom_type_description
_atom_type_scat_dispersion_real
_atom_type_scat_dispersion_imag
_atom_type_scat_source
C C 0.0033 0.0016 'International Tables Vol C Tables 4.2.6.8 and 6.1.1.4'
H H 0.0000 0.0000 'International Tables Vol C Tables 4.2.6.8 and 6.1.1.4'
N N 0.0061 0.0033 'International Tables Vol C Tables 4.2.6.8 and 6.1.1.4'
O O 0.0106 0.0060 'International Tables Vol C Tables 4.2.6.8 and 6.1.1.4'
Fe Fe 0.3463 0.8444 'International Tables Vol C Tables 4.2.6.8 and 6.1.1.4'
Ag Ag -0.8971 1.1015 'International Tables Vol C Tables 4.2.6.8 and 6.1.1.4'

loop_
_geom_angle_atom_site_label_1
_geom_angle_atom_site_label_2
_geom_angle_atom_site_label_3
_geom_angle
_geom_angle_site_symmetry_1
_geom_angle_site_symmetry_3
_geom_angle_publ_flag
N1 Ag1 N1 107.1(5) 4_355 3_535 ?
N1 Ag1 N1 110.0(4) 4_355 2_335 ?
N1 Ag1 N1 111.4(4) 3_535 2_335 ?
N1 Ag1 N1 111.4(4) 4_355 . ?
N1 Ag1 N1 110.0(4) 3_535 . ?
N1 Ag1 N1 107.1(5) 2_335 . ?
O3 Fe1 O3 78.1(2) 5_445 . ?
O3 Fe1 O1 96.14(17) 5_445 . ?
O3 Fe1 O1 93.53(16) . . ?
O3 Fe1 O1 93.53(16) 5_445 2_445 ?
O3 Fe1 O1 96.14(17) . 2_445 ?
O1 Fe1 O1 167.5(2) . 2_445 ?
O3 Fe1 O2 172.05(16) 5_445 2_445 ?
O3 Fe1 O2 94.11(15) . 2_445 ?
O1 Fe1 O2 85.81(14) . 2_445 ?
O1 Fe1 O2 85.69(14) 2_445 2_445 ?
O3 Fe1 O2 94.11(15) 5_445 . ?
O3 Fe1 O2 172.05(16) . . ?
O1 Fe1 O2 85.69(14) . . ?
O1 Fe1 O2 85.81(14) 2_445 . ?
O2 Fe1 O2 93.7(2) 2_445 . ?
C2 O1 Fe1 130.4(3) . . ?
C6 N1 Ag1 169.6(8) . . ?
C4 O2 Fe1 130.1(3) . . ?
O1 C2 C3 123.1(4) . . ?
O1 C2 C1 116.6(5) . . ?
C3 C2 C1 120.2(6) . . ?
C7A O3 C7B 47.6(17) . . ?
C7A O3 Fe1 126.5(3) . 5_445 ?
C7B O3 Fe1 123.7(7) . 5_445 ?
C7A O3 Fe1 126.5(3) . . ?
C7B O3 Fe1 123.7(7) . . ?
Fe1 O3 Fe1 101.9(2) 5_445 . ?
C4 C3 C6 118.4(6) . . ?
C4 C3 C2 124.3(5) . . ?
C6 C3 C2 117.2(5) . . ?
O2 C4 C3 123.6(5) . . ?
O2 C4 C5 114.5(4) . . ?
C3 C4 C5 121.9(5) . . ?
N1 C6 C3 177.5(9) . . ?

loop_
_geom_bond_atom_site_label_1
_geom_bond_atom_site_label_2
_geom_bond_distance
_geom_bond_site_symmetry_2
_geom_bond_publ_flag
Ag1 N1 2.210(6) 4_355 ?
Ag1 N1 2.210(6) 3_535 ?
Ag1 N1 2.210(6) 2_335 ?
Ag1 N1 2.210(6) . ?
Fe1 O3 1.967(3) 5_445 ?
Fe1 O3 1.967(3) . ?
Fe1 O1 2.004(3) . ?
Fe1 O1 2.004(3) 2_445 ?
Fe1 O2 2.016(3) 2_445 ?
Fe1 O2 2.016(3) . ?
O1 C2 1.253(6) . ?
N1 C6 1.157(9) . ?
C1 C2 1.483(6) . ?
C7A O3 1.434(15) . ?
C7B O3 1.436(18) . ?
O2 C4 1.253(7) . ?
C2 C3 1.418(8) . ?
O3 Fe1 1.967(3) 5_445 ?
C3 C4 1.396(7) . ?
C3 C6 1.417(9) . ?
C4 C5 1.517(8) . ?
